data_7713961
loop_
_publ_author_name
'Muller, Rosa'
'Georghiades, Olivia'
'Bocarsly, Joshua D.'
'Sayed, Farheen N.'
'Riesgo-Gonz\'alez, Victor'
'Bond, Andrew David'
'Grey, Clare P.'
'Wright, Dominic S.'

_publ_section_title
;
 Structural Variation, Magnetism and Single-source Deposition of
 Lanthanide-containing Polyoxotitanates
;
_journal_name_full 'Dalton Transactions'
_journal_paper_doi 10.1039/D3DT02553E
_journal_year 2023
_chemical_formula_moiety 'C36 H92 Cl2 O20 Ti4 Tm2'
_chemical_formula_sum 'C36 H92 Cl2 O20 Ti4 Tm2'
_chemical_formula_weight 1445.45
_space_group_crystal_system monoclinic
_space_group_IT_number 14
_space_group_name_Hall '-P 2yn'
_space_group_name_H-M_alt 'P 1 21/n 1'
_atom_sites_solution_hydrogens mixed
_atom_sites_solution_primary dual
_atom_sites_solution_secondary difmap
_audit_creation_method SHELXL-2019/2
_audit_update_record
;
2023-07-22 deposited with the CCDC.	2023-09-15 downloaded from the CCDC.
;
_cell_angle_alpha 90
_cell_angle_beta 92.8718(13)
_cell_angle_gamma 90
_cell_formula_units_Z 2
_cell_length_a 11.9196(4)
_cell_length_b 18.7621(6)
_cell_length_c 12.7550(4)
_cell_measurement_reflns_used 9805
_cell_measurement_temperature 180(2)
_cell_measurement_theta_max 66.55
_cell_measurement_theta_min 5.21
_cell_volume 2848.90(16)
_computing_cell_refinement 'SAINT (Bruker, 2016)'
_computing_data_collection 'APEX4 (Bruker, 2021)'
_computing_data_reduction SAINT
_computing_molecular_graphics 'Mercury (Macrae et al., 2008)'
_computing_publication_material SHELXL
_computing_structure_refinement 'SHELXL (Sheldrick, 2015)'
_computing_structure_solution 'SHELXT (Sheldrick, 2015)'
_diffrn_ambient_temperature 180(2)
_diffrn_measured_fraction_theta_full 0.994
_diffrn_measured_fraction_theta_max 0.994
_diffrn_measurement_device_type 'Bruker D8-QUEST PHOTON-III'
_diffrn_measurement_method '\w and \f-scans'
_diffrn_radiation_type CuK\a
_diffrn_radiation_wavelength 1.54178
_diffrn_reflns_av_R_equivalents 0.0410
_diffrn_reflns_av_unetI/netI 0.0214
_diffrn_reflns_Laue_measured_fraction_full 0.994
_diffrn_reflns_Laue_measured_fraction_max 0.994
_diffrn_reflns_limit_h_max 14
_diffrn_reflns_limit_h_min -14
_diffrn_reflns_limit_k_max 22
_diffrn_reflns_limit_k_min -22
_diffrn_reflns_limit_l_max 15
_diffrn_reflns_limit_l_min -15
_diffrn_reflns_number 47040
_diffrn_reflns_point_group_measured_fraction_full 0.994
_diffrn_reflns_point_group_measured_fraction_max 0.994
_diffrn_reflns_theta_full 66.648
_diffrn_reflns_theta_max 66.648
_diffrn_reflns_theta_min 5.489
_diffrn_source 'Incoatec I\mS Cu microsource'
_exptl_absorpt_coefficient_mu 11.517
_exptl_absorpt_correction_T_max 0.7528
_exptl_absorpt_correction_T_min 0.5184
_exptl_absorpt_correction_type multi-scan
_exptl_absorpt_process_details 'SADABS (Bruker, 2016)'
_exptl_crystal_colour colourless
_exptl_crystal_density_diffrn 1.685
_exptl_crystal_description block
_exptl_crystal_F_000 1456
_exptl_crystal_size_max 0.150
_exptl_crystal_size_mid 0.100
_exptl_crystal_size_min 0.100
_refine_diff_density_max 0.545
_refine_diff_density_min -0.917
_refine_diff_density_rms 0.073
_refine_ls_extinction_method none
_refine_ls_goodness_of_fit_ref 1.071
_refine_ls_hydrogen_treatment constr
_refine_ls_matrix_type full
_refine_ls_number_parameters 318
_refine_ls_number_reflns 5004
_refine_ls_number_restraints 143
_refine_ls_restrained_S_all 1.107
_refine_ls_R_factor_all 0.0214
_refine_ls_R_factor_gt 0.0200
_refine_ls_shift/su_max 0.004
_refine_ls_shift/su_mean 0.000
_refine_ls_structure_factor_coef Fsqd
_refine_ls_weighting_details 'w=1/[\s^2^(Fo^2^)+(0.0237P)^2^+2.5468P] where P=(Fo^2^+2Fc^2^)/3'
_refine_ls_weighting_scheme calc
_refine_ls_wR_factor_gt 0.0504
_refine_ls_wR_factor_ref 0.0511
_reflns_Friedel_coverage 0.000
_reflns_number_gt 4736
_reflns_number_total 5004
_reflns_threshold_expression 'I > 2\s(I)'
_cod_data_source_file d3dt02553e2.cif
_cod_data_source_block Ti4Tm2
_cod_original_sg_symbol_H-M 'P 21/n'
_cod_database_code 7713961
_cambridge_user_name 'Olivia Georghiades'
_cambridge_user_crsid omg24
_cambridge_supervisor_name 'Dominic Wright'
_cambridge_supervisor_crsid dsw1000
_cambridge_crystallographer_name 'Andrew Bond'
_cambridge_crystallographer_crsid adb29
_cambridge_sample_id 'OG03 Tm'
_cambridge_data_id DW_B1_0479
_shelx_space_group_comment
;
The symmetry employed for this shelxl refinement is uniquely defined
by the following loop, which should always be used as a source of
symmetry information in preference to the above space-group names.
They are only intended as comments.
;
_shelx_estimated_absorpt_t_min 0.277
_shelx_estimated_absorpt_t_max 0.392

loop_
_space_group_symop_operation_xyz
'x, y, z'
'-x+1/2, y+1/2, -z+1/2'
'-x, -y, -z'
'x-1/2, -y-1/2, z-1/2'

loop_
_atom_site_label
_atom_site_type_symbol
_atom_site_fract_x
_atom_site_fract_y
_atom_site_fract_z
_atom_site_U_iso_or_equiv
_atom_site_adp_type
_atom_site_occupancy
_atom_site_site_symmetry_order
_atom_site_calc_flag
_atom_site_refinement_flags_posn
_atom_site_refinement_flags_adp
_atom_site_refinement_flags_occupancy
_atom_site_disorder_assembly
_atom_site_disorder_group
Tm1 Tm 0.38412(2) 0.54138(2) 0.42131(2) 0.01731(5) Uani 1 1 d . . . . .
Ti2 Ti 0.39252(3) 0.54387(2) 0.67492(3) 0.01833(9) Uani 1 1 d . . . . .
Ti1 Ti 0.49694(3) 0.66448(2) 0.57278(3) 0.01878(9) Uani 1 1 d . . . . .
Cl1 Cl 0.23342(5) 0.61241(3) 0.30825(5) 0.03274(14) Uani 1 1 d . . . . .
O1 O 0.47877(13) 0.65401(8) 0.42227(12) 0.0228(3) Uani 1 1 d . . . . .
O2 O 0.47114(14) 0.63374(9) 0.72490(12) 0.0267(4) Uani 1 1 d D . . . .
O3 O 0.31340(13) 0.48554(8) 0.57255(12) 0.0227(3) Uani 1 1 d . . . . .
O4 O 0.32956(12) 0.62175(8) 0.56775(12) 0.0213(3) Uani 1 1 d . . . . .
O5 O 0.45105(15) 0.75470(9) 0.58520(15) 0.0318(4) Uani 1 1 d . . . . .
O6 O 0.64995(13) 0.67942(8) 0.59733(13) 0.0246(3) Uani 1 1 d . . . . .
H6 H 0.675147 0.638598 0.615217 0.037 Uiso 1 1 d R U . . .
O7 O 0.29488(14) 0.54642(9) 0.77714(13) 0.0259(4) Uani 1 1 d . . . . .
O8 O 0.49963(14) 0.47391(9) 0.72429(12) 0.0228(3) Uani 1 1 d . . . . .
O9 O 0.27186(14) 0.44933(9) 0.34631(14) 0.0287(4) Uani 1 1 d D . . . .
O10 O 0.50467(12) 0.55872(8) 0.56530(11) 0.0170(3) Uani 1 1 d . . . . .
C11 C 0.4597(2) 0.71166(14) 0.3501(2) 0.0320(6) Uani 1 1 d . U . . .
H11A H 0.397975 0.741900 0.374227 0.038 Uiso 1 1 calc R U . . .
H11B H 0.435910 0.692236 0.280266 0.038 Uiso 1 1 calc R U . . .
C12 C 0.5629(3) 0.75650(17) 0.3402(3) 0.0487(8) Uani 1 1 d . U . . .
H12A H 0.546531 0.795274 0.290263 0.073 Uiso 1 1 calc R U . . .
H12B H 0.585800 0.776571 0.408900 0.073 Uiso 1 1 calc R U . . .
H12C H 0.623718 0.726930 0.314981 0.073 Uiso 1 1 calc R U . . .
C21 C 0.4504(4) 0.6762(2) 0.8145(3) 0.0322(13) Uani 0.655(9) 1 d D U P A 1
H21A H 0.429405 0.643963 0.871819 0.039 Uiso 0.655(9) 1 calc R U P A 1
H21B H 0.384715 0.706996 0.796925 0.039 Uiso 0.655(9) 1 calc R U P A 1
C22 C 0.5422(3) 0.7213(2) 0.8543(3) 0.0646(11) Uani 0.655(9) 1 d D U P A 1
H22A H 0.518596 0.747855 0.915542 0.097 Uiso 0.655(9) 1 calc R U P A 1
H22B H 0.607301 0.691578 0.874585 0.097 Uiso 0.655(9) 1 calc R U P A 1
H22C H 0.562461 0.754823 0.799440 0.097 Uiso 0.655(9) 1 calc R U P A 1
C21A C 0.5276(8) 0.6476(4) 0.8148(6) 0.034(3) Uani 0.345(9) 1 d D U P A 2
H21C H 0.603795 0.627282 0.809302 0.040 Uiso 0.345(9) 1 calc R U P A 2
H21D H 0.491158 0.620171 0.870008 0.040 Uiso 0.345(9) 1 calc R U P A 2
C22A C 0.5422(3) 0.7213(2) 0.8543(3) 0.0646(11) Uani 0.345(9) 1 d D U P A 2
H22D H 0.586002 0.720609 0.921342 0.097 Uiso 0.345(9) 1 calc R U P A 2
H22E H 0.581794 0.749624 0.803226 0.097 Uiso 0.345(9) 1 calc R U P A 2
H22F H 0.468335 0.742462 0.864375 0.097 Uiso 0.345(9) 1 calc R U P A 2
C31 C 0.2582(2) 0.42090(13) 0.5993(2) 0.0282(5) Uani 1 1 d . U . . .
H31A H 0.286784 0.404987 0.669631 0.034 Uiso 1 1 calc R U . . .
H31B H 0.275845 0.383378 0.548094 0.034 Uiso 1 1 calc R U . . .
C32 C 0.1330(2) 0.43040(19) 0.5996(3) 0.0537(9) Uani 1 1 d . U . . .
H32A H 0.097974 0.385181 0.618191 0.081 Uiso 1 1 calc R U . . .
H32B H 0.115198 0.466902 0.651147 0.081 Uiso 1 1 calc R U . . .
H32C H 0.104266 0.445307 0.529685 0.081 Uiso 1 1 calc R U . . .
C41 C 0.2343(2) 0.66737(14) 0.5780(2) 0.0293(5) Uani 1 1 d . U . . .
H41A H 0.232614 0.703353 0.521120 0.035 Uiso 1 1 calc R U . . .
H41B H 0.242208 0.692974 0.645785 0.035 Uiso 1 1 calc R U . . .
C42 C 0.1251(2) 0.62678(17) 0.5728(2) 0.0374(6) Uani 1 1 d . U . . .
H42A H 0.062575 0.660039 0.580136 0.056 Uiso 1 1 calc R U . . .
H42B H 0.116050 0.602134 0.505207 0.056 Uiso 1 1 calc R U . . .
H42C H 0.125643 0.591756 0.629869 0.056 Uiso 1 1 calc R U . . .
C51 C 0.3906(3) 0.81783(17) 0.6027(3) 0.0606(10) Uani 1 1 d . U . . .
H51A H 0.352203 0.813420 0.669419 0.073 Uiso 1 1 calc R U . . .
H51B H 0.332231 0.824014 0.545386 0.073 Uiso 1 1 calc R U . . .
C52 C 0.4634(4) 0.88124(19) 0.6076(4) 0.0881(15) Uani 1 1 d . U . . .
H52A H 0.417889 0.923658 0.619792 0.132 Uiso 1 1 calc R U . . .
H52B H 0.520369 0.875833 0.665145 0.132 Uiso 1 1 calc R U . . .
H52C H 0.500398 0.886426 0.541118 0.132 Uiso 1 1 calc R U . . .
C61 C 0.7160(2) 0.73971(14) 0.6285(2) 0.0328(6) Uani 1 1 d . U . . .
H61A H 0.743569 0.733839 0.702537 0.039 Uiso 1 1 calc R U . . .
H61B H 0.668609 0.783056 0.623998 0.039 Uiso 1 1 calc R U . . .
C62 C 0.8142(2) 0.74893(17) 0.5607(2) 0.0424(7) Uani 1 1 d . U . . .
H62A H 0.857789 0.790775 0.584230 0.064 Uiso 1 1 calc R U . . .
H62B H 0.861942 0.706436 0.566088 0.064 Uiso 1 1 calc R U . . .
H62C H 0.787038 0.755616 0.487607 0.064 Uiso 1 1 calc R U . . .
C71 C 0.2205(3) 0.5742(2) 0.8483(2) 0.0537(9) Uani 1 1 d . U . . .
H71A H 0.143516 0.557664 0.828520 0.064 Uiso 1 1 calc R U . . .
H71B H 0.221046 0.626883 0.843619 0.064 Uiso 1 1 calc R U . . .
C72 C 0.2497(4) 0.5527(2) 0.9585(3) 0.0645(11) Uani 1 1 d . U . . .
H72A H 0.195402 0.573471 1.004962 0.097 Uiso 1 1 calc R U . . .
H72B H 0.247746 0.500646 0.964057 0.097 Uiso 1 1 calc R U . . .
H72C H 0.325295 0.569881 0.979160 0.097 Uiso 1 1 calc R U . . .
C81 C 0.5230(3) 0.45271(16) 0.8313(2) 0.0375(7) Uani 1 1 d . U . . .
H81A H 0.525024 0.495622 0.876500 0.045 Uiso 1 1 calc R U . . .
H81B H 0.598022 0.430076 0.837518 0.045 Uiso 1 1 calc R U . . .
C82 C 0.4373(3) 0.40157(18) 0.8698(3) 0.0552(9) Uani 1 1 d . U . . .
H82A H 0.456914 0.388799 0.942920 0.083 Uiso 1 1 calc R U . . .
H82B H 0.362954 0.424051 0.865290 0.083 Uiso 1 1 calc R U . . .
H82C H 0.435966 0.358491 0.826300 0.083 Uiso 1 1 calc R U . . .
C91 C 0.1576(3) 0.4431(2) 0.3039(3) 0.0382(12) Uani 0.756(8) 1 d D U P B 1
H91A H 0.115366 0.486884 0.319827 0.046 Uiso 0.756(8) 1 calc R U P B 1
H91B H 0.120464 0.402313 0.337260 0.046 Uiso 0.756(8) 1 calc R U P B 1
C92 C 0.1557(6) 0.4321(4) 0.1873(4) 0.081(2) Uani 0.756(8) 1 d D U P B 1
H92A H 0.077722 0.427937 0.159731 0.121 Uiso 0.756(8) 1 calc R U P B 1
H92B H 0.191501 0.472773 0.154307 0.121 Uiso 0.756(8) 1 calc R U P B 1
H92C H 0.196590 0.388340 0.171712 0.121 Uiso 0.756(8) 1 calc R U P B 1
C91A C 0.2297(8) 0.4436(6) 0.2367(7) 0.034(3) Uani 0.244(8) 1 d D U P B 2
H91C H 0.264613 0.401976 0.203531 0.041 Uiso 0.244(8) 1 calc R U P B 2
H91D H 0.250710 0.486871 0.197853 0.041 Uiso 0.244(8) 1 calc R U P B 2
C92A C 0.1015(10) 0.4351(13) 0.2302(14) 0.075(6) Uani 0.244(8) 1 d D U P B 2
H92D H 0.074874 0.431395 0.156429 0.112 Uiso 0.244(8) 1 calc R U P B 2
H92E H 0.080811 0.391914 0.267786 0.112 Uiso 0.244(8) 1 calc R U P B 2
H92F H 0.066928 0.476685 0.262117 0.112 Uiso 0.244(8) 1 calc R U P B 2

loop_
_atom_site_aniso_label
_atom_site_aniso_U_11
_atom_site_aniso_U_22
_atom_site_aniso_U_33
_atom_site_aniso_U_23
_atom_site_aniso_U_13
_atom_site_aniso_U_12
Tm1 0.01701(8) 0.01837(8) 0.01604(8) 0.00121(4) -0.00437(5) 0.00047(4)
Ti2 0.0184(2) 0.0206(2) 0.0159(2) 0.00024(15) -0.00017(15) -0.00080(15)
Ti1 0.0197(2) 0.01659(19) 0.0198(2) -0.00101(15) -0.00129(15) -0.00110(15)
Cl1 0.0308(3) 0.0300(3) 0.0358(3) 0.0069(2) -0.0142(2) 0.0047(2)
O1 0.0259(8) 0.0207(8) 0.0216(8) 0.0044(6) -0.0017(6) -0.0021(7)
O2 0.0345(9) 0.0269(9) 0.0190(8) -0.0063(7) 0.0043(7) -0.0064(7)
O3 0.0227(8) 0.0231(8) 0.0222(8) -0.0005(7) 0.0002(6) -0.0044(7)
O4 0.0168(7) 0.0226(8) 0.0244(8) 0.0009(6) -0.0013(6) 0.0025(6)
O5 0.0336(9) 0.0190(8) 0.0425(11) -0.0032(7) 0.0002(8) 0.0021(7)
O6 0.0230(8) 0.0200(8) 0.0302(9) -0.0032(7) -0.0030(7) -0.0038(7)
O7 0.0258(9) 0.0304(9) 0.0219(9) 0.0000(7) 0.0058(7) 0.0011(7)
O8 0.0261(8) 0.0263(8) 0.0156(8) 0.0037(6) -0.0017(6) 0.0030(7)
O9 0.0242(9) 0.0273(9) 0.0331(10) -0.0008(7) -0.0135(7) -0.0024(7)
O10 0.0169(7) 0.0183(7) 0.0155(7) 0.0006(6) -0.0023(6) -0.0008(6)
C11 0.0419(15) 0.0256(13) 0.0278(13) 0.0105(10) -0.0052(11) -0.0024(11)
C12 0.059(2) 0.0423(17) 0.0440(17) 0.0173(14) -0.0050(15) -0.0202(15)
C21 0.042(3) 0.033(2) 0.022(2) -0.0120(16) 0.0061(17) -0.004(2)
C22 0.090(3) 0.065(2) 0.0404(18) -0.0260(17) 0.0167(18) -0.037(2)
C21A 0.040(5) 0.040(5) 0.020(4) -0.003(3) -0.004(3) -0.015(4)
C22A 0.090(3) 0.065(2) 0.0404(18) -0.0260(17) 0.0167(18) -0.037(2)
C31 0.0296(13) 0.0242(12) 0.0309(13) -0.0019(10) 0.0033(10) -0.0077(10)
C32 0.0289(15) 0.0498(19) 0.083(3) -0.0030(18) 0.0094(15) -0.0132(14)
C41 0.0231(12) 0.0282(13) 0.0365(14) 0.0020(11) 0.0011(10) 0.0082(10)
C42 0.0215(13) 0.0467(17) 0.0442(16) 0.0021(13) 0.0024(11) 0.0057(12)
C51 0.058(2) 0.0310(16) 0.092(3) -0.0122(17) -0.0066(19) 0.0126(15)
C52 0.092(3) 0.0322(18) 0.136(4) -0.012(2) -0.033(3) 0.008(2)
C61 0.0308(13) 0.0301(13) 0.0372(14) -0.0106(11) 0.0002(11) -0.0110(11)
C62 0.0345(15) 0.0424(16) 0.0503(18) -0.0021(14) 0.0019(13) -0.0159(13)
C71 0.0536(19) 0.073(2) 0.0355(17) -0.0007(16) 0.0152(14) 0.0227(17)
C72 0.087(3) 0.077(3) 0.0316(18) -0.0046(16) 0.0212(18) 0.008(2)
C81 0.0468(17) 0.0483(17) 0.0168(12) 0.0090(11) -0.0029(11) 0.0133(13)
C82 0.073(2) 0.0511(19) 0.0434(18) 0.0239(15) 0.0178(16) 0.0153(17)
C91 0.026(2) 0.037(2) 0.049(3) 0.0070(17) -0.0168(17) -0.0094(15)
C92 0.077(5) 0.113(5) 0.047(3) -0.001(3) -0.036(3) -0.018(4)
C91A 0.036(6) 0.031(5) 0.035(6) -0.007(4) -0.007(5) -0.004(4)
C92A 0.066(11) 0.087(11) 0.069(12) 0.014(10) -0.024(9) -0.017(10)

loop_
_atom_type_symbol
_atom_type_description
_atom_type_scat_dispersion_real
_atom_type_scat_dispersion_imag
_atom_type_scat_source
C C 0.0181 0.0091 'International Tables Vol C Tables 4.2.6.8 and 6.1.1.4'
H H 0.0000 0.0000 'International Tables Vol C Tables 4.2.6.8 and 6.1.1.4'
O O 0.0492 0.0322 'International Tables Vol C Tables 4.2.6.8 and 6.1.1.4'
Cl Cl 0.3639 0.7018 'International Tables Vol C Tables 4.2.6.8 and 6.1.1.4'
Ti Ti 0.2191 1.8069 'International Tables Vol C Tables 4.2.6.8 and 6.1.1.4'
Tm Tm -8.0393 4.1821 'International Tables Vol C Tables 4.2.6.8 and 6.1.1.4'

loop_
_geom_angle_atom_site_label_1
_geom_angle_atom_site_label_2
_geom_angle_atom_site_label_3
_geom_angle
_geom_angle_site_symmetry_1
_geom_angle_site_symmetry_3
_geom_angle_publ_flag
O10 Tm1 O10 73.81(6) . 3_666 ?
O10 Tm1 O9 138.37(6) . . ?
O10 Tm1 O9 75.24(6) 3_666 . ?
O10 Tm1 O3 69.39(5) . . ?
O10 Tm1 O3 78.88(5) 3_666 . ?
O9 Tm1 O3 77.88(6) . . ?
O10 Tm1 O8 105.93(5) . 3_666 ?
O10 Tm1 O8 66.74(5) 3_666 3_666 ?
O9 Tm1 O8 86.34(6) . 3_666 ?
O3 Tm1 O8 144.87(5) . 3_666 ?
O10 Tm1 O1 66.14(5) . . ?
O10 Tm1 O1 116.77(5) 3_666 . ?
O9 Tm1 O1 154.93(6) . . ?
O3 Tm1 O1 124.66(5) . . ?
O8 Tm1 O1 79.54(6) 3_666 . ?
O10 Tm1 O4 59.70(5) . . ?
O10 Tm1 O4 127.21(5) 3_666 . ?
O9 Tm1 O4 125.36(6) . . ?
O3 Tm1 O4 63.08(5) . . ?
O8 Tm1 O4 146.31(5) 3_666 . ?
O1 Tm1 O4 66.80(5) . . ?
O10 Tm1 Cl1 138.97(4) . . ?
O10 Tm1 Cl1 146.65(4) 3_666 . ?
O9 Tm1 Cl1 77.83(4) . . ?
O3 Tm1 Cl1 114.17(4) . . ?
O8 Tm1 Cl1 92.39(4) 3_666 . ?
O1 Tm1 Cl1 82.15(4) . . ?
O4 Tm1 Cl1 84.71(4) . . ?
O10 Tm1 Ti2 37.91(4) . . ?
O10 Tm1 Ti2 87.06(4) 3_666 . ?
O9 Tm1 Ti2 113.90(5) . . ?
O3 Tm1 Ti2 36.06(4) . . ?
O8 Tm1 Ti2 142.15(4) 3_666 . ?
O1 Tm1 Ti2 89.50(4) . . ?
O4 Tm1 Ti2 40.80(4) . . ?
Cl1 Tm1 Ti2 122.087(17) . . ?
O10 Tm1 Ti1 37.12(4) . . ?
O10 Tm1 Ti1 108.39(4) 3_666 . ?
O9 Tm1 Ti1 165.64(5) . . ?
O3 Tm1 Ti1 89.08(4) . . ?
O8 Tm1 Ti1 107.93(4) 3_666 . ?
O1 Tm1 Ti1 36.03(4) . . ?
O4 Tm1 Ti1 41.23(4) . . ?
Cl1 Tm1 Ti1 102.575(16) . . ?
Ti2 Tm1 Ti1 53.488(10) . . ?
O10 Tm1 Ti2 83.40(4) . 3_666 ?
O10 Tm1 Ti2 35.02(4) 3_666 3_666 ?
O9 Tm1 Ti2 86.99(5) . 3_666 ?
O3 Tm1 Ti2 113.67(4) . 3_666 ?
O8 Tm1 Ti2 33.38(4) 3_666 3_666 ?
O1 Tm1 Ti2 92.28(4) . 3_666 ?
O4 Tm1 Ti2 142.22(3) . 3_666 ?
Cl1 Tm1 Ti2 124.887(17) . 3_666 ?
Ti2 Tm1 Ti2 112.578(9) . 3_666 ?
Ti1 Tm1 Ti2 103.945(10) . 3_666 ?
O10 Tm1 Tm1 36.93(4) . 3_666 ?
O10 Tm1 Tm1 36.88(4) 3_666 3_666 ?
O9 Tm1 Tm1 107.92(4) . 3_666 ?
O3 Tm1 Tm1 70.08(4) . 3_666 ?
O8 Tm1 Tm1 85.67(4) 3_666 3_666 ?
O1 Tm1 Tm1 91.66(4) . 3_666 ?
O4 Tm1 Tm1 93.61(3) . 3_666 ?
Cl1 Tm1 Tm1 173.760(15) . 3_666 ?
Ti2 Tm1 Tm1 58.323(8) . 3_666 ?
Ti1 Tm1 Tm1 72.489(8) . 3_666 ?
Ti2 Tm1 Tm1 54.255(8) 3_666 3_666 ?
O7 Ti2 O3 101.29(7) . . ?
O7 Ti2 O8 103.04(7) . . ?
O3 Ti2 O8 97.46(7) . . ?
O7 Ti2 O10 170.30(7) . . ?
O3 Ti2 O10 85.79(6) . . ?
O8 Ti2 O10 82.39(6) . . ?
O7 Ti2 O2 93.22(7) . . ?
O3 Ti2 O2 153.94(7) . . ?
O8 Ti2 O2 100.22(7) . . ?
O10 Ti2 O2 77.79(6) . . ?
O7 Ti2 O4 103.29(7) . . ?
O3 Ti2 O4 78.89(7) . . ?
O8 Ti2 O4 153.63(7) . . ?
O10 Ti2 O4 71.33(6) . . ?
O2 Ti2 O4 76.75(6) . . ?
O7 Ti2 Ti1 127.66(6) . . ?
O3 Ti2 Ti1 110.18(5) . . ?
O8 Ti2 Ti1 112.69(5) . . ?
O10 Ti2 Ti1 42.79(4) . . ?
O2 Ti2 Ti1 44.90(5) . . ?
O4 Ti2 Ti1 47.24(4) . . ?
O7 Ti2 Tm1 137.75(6) . . ?
O3 Ti2 Tm1 47.15(5) . . ?
O8 Ti2 Tm1 107.81(5) . . ?
O10 Ti2 Tm1 44.86(4) . . ?
O2 Ti2 Tm1 108.61(5) . . ?
O4 Ti2 Tm1 50.97(4) . . ?
Ti1 Ti2 Tm1 63.719(11) . . ?
O7 Ti2 Tm1 145.81(6) . 3_666 ?
O3 Ti2 Tm1 81.50(5) . 3_666 ?
O8 Ti2 Tm1 43.34(5) . 3_666 ?
O10 Ti2 Tm1 41.26(4) . 3_666 ?
O2 Ti2 Tm1 98.51(5) . 3_666 ?
O4 Ti2 Tm1 110.62(4) . 3_666 ?
Ti1 Ti2 Tm1 81.025(13) . 3_666 ?
Tm1 Ti2 Tm1 67.422(9) . 3_666 ?
O5 Ti1 O6 98.30(8) . . ?
O5 Ti1 O1 99.48(8) . . ?
O6 Ti1 O1 104.09(7) . . ?
O5 Ti1 O10 164.51(8) . . ?
O6 Ti1 O10 96.39(7) . . ?
O1 Ti1 O10 81.60(6) . . ?
O5 Ti1 O2 96.93(8) . . ?
O6 Ti1 O2 94.31(7) . . ?
O1 Ti1 O2 153.18(7) . . ?
O10 Ti1 O2 77.03(6) . . ?
O5 Ti1 O4 93.91(7) . . ?
O6 Ti1 O4 164.71(7) . . ?
O1 Ti1 O4 82.80(6) . . ?
O10 Ti1 O4 70.82(6) . . ?
O2 Ti1 O4 75.03(6) . . ?
O5 Ti1 Ti2 123.70(6) . . ?
O6 Ti1 Ti2 118.61(5) . . ?
O1 Ti1 Ti2 109.60(5) . . ?
O10 Ti1 Ti2 43.13(4) . . ?
O2 Ti1 Ti2 43.66(4) . . ?
O4 Ti1 Ti2 46.23(4) . . ?
O5 Ti1 Tm1 127.19(6) . . ?
O6 Ti1 Tm1 125.45(5) . . ?
O1 Ti1 Tm1 46.84(5) . . ?
O10 Ti1 Tm1 44.20(4) . . ?
O2 Ti1 Tm1 106.45(5) . . ?
O4 Ti1 Tm1 50.40(4) . . ?
Ti2 Ti1 Tm1 62.793(11) . . ?
O5 Ti1 H6 118.6 . . ?
O6 Ti1 H6 21.8 . . ?
O1 Ti1 H6 106.2 . . ?
O10 Ti1 H6 75.4 . . ?
O2 Ti1 H6 84.0 . . ?
O4 Ti1 H6 143.3 . . ?
Ti2 Ti1 H6 98.4 . . ?
Tm1 Ti1 H6 110.6 . . ?
C11 O1 Ti1 124.68(15) . . ?
C11 O1 Tm1 127.13(14) . . ?
Ti1 O1 Tm1 97.13(6) . . ?
C21A O2 Ti2 130.2(3) . . ?
C21 O2 Ti2 128.62(19) . . ?
C21A O2 Ti1 131.7(4) . . ?
C21 O2 Ti1 129.7(2) . . ?
Ti2 O2 Ti1 91.44(6) . . ?
C31 O3 Ti2 122.63(14) . . ?
C31 O3 Tm1 138.69(14) . . ?
Ti2 O3 Tm1 96.80(6) . . ?
C41 O4 Ti2 127.71(14) . . ?
C41 O4 Ti1 120.89(14) . . ?
Ti2 O4 Ti1 86.53(6) . . ?
C41 O4 Tm1 131.45(14) . . ?
Ti2 O4 Tm1 88.23(5) . . ?
Ti1 O4 Tm1 88.37(5) . . ?
C51 O5 Ti1 166.0(2) . . ?
C61 O6 Ti1 133.79(16) . . ?
C61 O6 H6 117.3 . . ?
Ti1 O6 H6 103.9 . . ?
C71 O7 Ti2 159.5(2) . . ?
C81 O8 Ti2 126.64(16) . . ?
C81 O8 Tm1 127.84(15) . 3_666 ?
Ti2 O8 Tm1 103.28(7) . 3_666 ?
C91 O9 Tm1 135.76(19) . . ?
C91A O9 Tm1 127.0(4) . . ?
Ti1 O10 Ti2 94.08(6) . . ?
Ti1 O10 Tm1 98.68(6) . . ?
Ti2 O10 Tm1 97.23(6) . . ?
Ti1 O10 Tm1 147.03(8) . 3_666 ?
Ti2 O10 Tm1 103.72(6) . 3_666 ?
Tm1 O10 Tm1 106.19(6) . 3_666 ?
O1 C11 C12 111.9(2) . . ?
O1 C11 H11A 109.2 . . ?
C12 C11 H11A 109.2 . . ?
O1 C11 H11B 109.2 . . ?
C12 C11 H11B 109.2 . . ?
H11A C11 H11B 107.9 . . ?
C11 C12 H12A 109.5 . . ?
C11 C12 H12B 109.5 . . ?
H12A C12 H12B 109.5 . . ?
C11 C12 H12C 109.5 . . ?
H12A C12 H12C 109.5 . . ?
H12B C12 H12C 109.5 . . ?
O2 C21 C22 116.6(3) . . ?
O2 C21 H21A 108.2 . . ?
C22 C21 H21A 108.2 . . ?
O2 C21 H21B 108.2 . . ?
C22 C21 H21B 108.2 . . ?
H21A C21 H21B 107.3 . . ?
C21 C22 H22A 109.5 . . ?
C21 C22 H22B 109.5 . . ?
H22A C22 H22B 109.5 . . ?
C21 C22 H22C 109.5 . . ?
H22A C22 H22C 109.5 . . ?
H22B C22 H22C 109.5 . . ?
O2 C21A C22A 121.5(6) . . ?
O2 C21A H21C 106.9 . . ?
C22A C21A H21C 106.9 . . ?
O2 C21A H21D 106.9 . . ?
C22A C21A H21D 106.9 . . ?
H21C C21A H21D 106.7 . . ?
C21A C22A H22D 109.5 . . ?
C21A C22A H22E 109.5 . . ?
H22D C22A H22E 109.5 . . ?
C21A C22A H22F 109.5 . . ?
H22D C22A H22F 109.5 . . ?
H22E C22A H22F 109.5 . . ?
O3 C31 C32 111.7(2) . . ?
O3 C31 H31A 109.3 . . ?
C32 C31 H31A 109.3 . . ?
O3 C31 H31B 109.3 . . ?
C32 C31 H31B 109.3 . . ?
H31A C31 H31B 107.9 . . ?
C31 C32 H32A 109.5 . . ?
C31 C32 H32B 109.5 . . ?
H32A C32 H32B 109.5 . . ?
C31 C32 H32C 109.5 . . ?
H32A C32 H32C 109.5 . . ?
H32B C32 H32C 109.5 . . ?
O4 C41 C42 112.4(2) . . ?
O4 C41 H41A 109.1 . . ?
C42 C41 H41A 109.1 . . ?
O4 C41 H41B 109.1 . . ?
C42 C41 H41B 109.1 . . ?
H41A C41 H41B 107.9 . . ?
C41 C42 H42A 109.5 . . ?
C41 C42 H42B 109.5 . . ?
H42A C42 H42B 109.5 . . ?
C41 C42 H42C 109.5 . . ?
H42A C42 H42C 109.5 . . ?
H42B C42 H42C 109.5 . . ?
O5 C51 C52 112.4(3) . . ?
O5 C51 H51A 109.1 . . ?
C52 C51 H51A 109.1 . . ?
O5 C51 H51B 109.1 . . ?
C52 C51 H51B 109.1 . . ?
H51A C51 H51B 107.9 . . ?
C51 C52 H52A 109.5 . . ?
C51 C52 H52B 109.5 . . ?
H52A C52 H52B 109.5 . . ?
C51 C52 H52C 109.5 . . ?
H52A C52 H52C 109.5 . . ?
H52B C52 H52C 109.5 . . ?
O6 C61 C62 111.5(2) . . ?
O6 C61 H61A 109.3 . . ?
C62 C61 H61A 109.3 . . ?
O6 C61 H61B 109.3 . . ?
C62 C61 H61B 109.3 . . ?
H61A C61 H61B 108.0 . . ?
C61 C62 H62A 109.5 . . ?
C61 C62 H62B 109.5 . . ?
H62A C62 H62B 109.5 . . ?
C61 C62 H62C 109.5 . . ?
H62A C62 H62C 109.5 . . ?
H62B C62 H62C 109.5 . . ?
O7 C71 C72 112.7(3) . . ?
O7 C71 H71A 109.0 . . ?
C72 C71 H71A 109.0 . . ?
O7 C71 H71B 109.0 . . ?
C72 C71 H71B 109.0 . . ?
H71A C71 H71B 107.8 . . ?
C71 C72 H72A 109.5 . . ?
C71 C72 H72B 109.5 . . ?
H72A C72 H72B 109.5 . . ?
C71 C72 H72C 109.5 . . ?
H72A C72 H72C 109.5 . . ?
H72B C72 H72C 109.5 . . ?
O8 C81 C82 112.7(3) . . ?
O8 C81 H81A 109.1 . . ?
C82 C81 H81A 109.1 . . ?
O8 C81 H81B 109.1 . . ?
C82 C81 H81B 109.1 . . ?
H81A C81 H81B 107.8 . . ?
C81 C82 H82A 109.5 . . ?
C81 C82 H82B 109.5 . . ?
H82A C82 H82B 109.5 . . ?
C81 C82 H82C 109.5 . . ?
H82A C82 H82C 109.5 . . ?
H82B C82 H82C 109.5 . . ?
O9 C91 C92 110.4(4) . . ?
O9 C91 H91A 109.6 . . ?
C92 C91 H91A 109.6 . . ?
O9 C91 H91B 109.6 . . ?
C92 C91 H91B 109.6 . . ?
H91A C91 H91B 108.1 . . ?
C91 C92 H92A 109.5 . . ?
C91 C92 H92B 109.5 . . ?
H92A C92 H92B 109.5 . . ?
C91 C92 H92C 109.5 . . ?
H92A C92 H92C 109.5 . . ?
H92B C92 H92C 109.5 . . ?
O9 C91A C92A 110.6(8) . . ?
O9 C91A H91C 109.5 . . ?
C92A C91A H91C 109.5 . . ?
O9 C91A H91D 109.5 . . ?
C92A C91A H91D 109.5 . . ?
H91C C91A H91D 108.1 . . ?
C91A C92A H92D 109.5 . . ?
C91A C92A H92E 109.5 . . ?
H92D C92A H92E 109.5 . . ?
C91A C92A H92F 109.5 . . ?
H92D C92A H92F 109.5 . . ?
H92E C92A H92F 109.5 . . ?

loop_
_geom_bond_atom_site_label_1
_geom_bond_atom_site_label_2
_geom_bond_distance
_geom_bond_site_symmetry_2
_geom_bond_publ_flag
Tm1 O10 2.2976(14) . ?
Tm1 O10 2.3002(15) 3_666 ?
Tm1 O9 2.3581(16) . ?
Tm1 O3 2.3859(16) . ?
Tm1 O8 2.3894(16) 3_666 ?
Tm1 O1 2.3951(16) . ?
Tm1 O4 2.5114(16) . ?
Tm1 Cl1 2.6120(6) . ?
Tm1 Ti2 3.2316(4) . ?
Tm1 Ti1 3.2580(4) . ?
Tm1 Ti2 3.3884(4) 3_666 ?
Tm1 Tm1 3.6764(2) 3_666 ?
Ti2 O7 1.7913(17) . ?
Ti2 O3 1.9155(16) . ?
Ti2 O8 1.9155(16) . ?
Ti2 O10 2.0017(16) . ?
Ti2 O2 2.0168(16) . ?
Ti2 O4 2.1128(16) . ?
Ti2 Ti1 2.9205(6) . ?
Ti1 O5 1.7884(17) . ?
Ti1 O6 1.8562(16) . ?
Ti1 O1 1.9312(16) . ?
Ti1 O10 1.9890(15) . ?
Ti1 O2 2.0620(16) . ?
Ti1 O4 2.1482(16) . ?
Ti1 H6 2.2193 . ?
O1 C11 1.431(3) . ?
O2 C21A 1.326(7) . ?
O2 C21 1.425(4) . ?
O3 C31 1.429(3) . ?
O4 C41 1.433(3) . ?
O5 C51 1.410(3) . ?
O6 C61 1.423(3) . ?
O6 H6 0.8497 . ?
O7 C71 1.401(3) . ?
O8 C81 1.435(3) . ?
O9 C91 1.445(4) . ?
O9 C91A 1.466(8) . ?
C11 C12 1.501(4) . ?
C11 H11A 0.9900 . ?
C11 H11B 0.9900 . ?
C12 H12A 0.9800 . ?
C12 H12B 0.9800 . ?
C12 H12C 0.9800 . ?
C21 C22 1.454(5) . ?
C21 H21A 0.9900 . ?
C21 H21B 0.9900 . ?
C22 H22A 0.9800 . ?
C22 H22B 0.9800 . ?
C22 H22C 0.9800 . ?
C21A C22A 1.479(7) . ?
C21A H21C 0.9900 . ?
C21A H21D 0.9900 . ?
C22A H22D 0.9800 . ?
C22A H22E 0.9800 . ?
C22A H22F 0.9800 . ?
C31 C32 1.503(4) . ?
C31 H31A 0.9900 . ?
C31 H31B 0.9900 . ?
C32 H32A 0.9800 . ?
C32 H32B 0.9800 . ?
C32 H32C 0.9800 . ?
C41 C42 1.506(4) . ?
C41 H41A 0.9900 . ?
C41 H41B 0.9900 . ?
C42 H42A 0.9800 . ?
C42 H42B 0.9800 . ?
C42 H42C 0.9800 . ?
C51 C52 1.472(5) . ?
C51 H51A 0.9900 . ?
C51 H51B 0.9900 . ?
C52 H52A 0.9800 . ?
C52 H52B 0.9800 . ?
C52 H52C 0.9800 . ?
C61 C62 1.500(4) . ?
C61 H61A 0.9900 . ?
C61 H61B 0.9900 . ?
C62 H62A 0.9800 . ?
C62 H62B 0.9800 . ?
C62 H62C 0.9800 . ?
C71 C72 1.486(5) . ?
C71 H71A 0.9900 . ?
C71 H71B 0.9900 . ?
C72 H72A 0.9800 . ?
C72 H72B 0.9800 . ?
C72 H72C 0.9800 . ?
C81 C82 1.502(4) . ?
C81 H81A 0.9900 . ?
C81 H81B 0.9900 . ?
C82 H82A 0.9800 . ?
C82 H82B 0.9800 . ?
C82 H82C 0.9800 . ?
C91 C92 1.501(6) . ?
C91 H91A 0.9900 . ?
C91 H91B 0.9900 . ?
C92 H92A 0.9800 . ?
C92 H92B 0.9800 . ?
C92 H92C 0.9800 . ?
C91A C92A 1.534(9) . ?
C91A H91C 0.9900 . ?
C91A H91D 0.9900 . ?
C92A H92D 0.9800 . ?
C92A H92E 0.9800 . ?
C92A H92F 0.9800 . ?

loop_
_geom_torsion_atom_site_label_1
_geom_torsion_atom_site_label_2
_geom_torsion_atom_site_label_3
_geom_torsion_atom_site_label_4
_geom_torsion
_geom_torsion_site_symmetry_1
_geom_torsion_site_symmetry_2
_geom_torsion_site_symmetry_3
_geom_torsion_site_symmetry_4
_geom_torsion_publ_flag
O6 Ti1 O5 C51 -152.1(9) . . . . ?
O1 Ti1 O5 C51 102.1(9) . . . . ?
O10 Ti1 O5 C51 9.3(11) . . . . ?
O2 Ti1 O5 C51 -56.7(9) . . . . ?
O4 Ti1 O5 C51 18.7(9) . . . . ?
Ti2 Ti1 O5 C51 -19.3(9) . . . . ?
Tm1 Ti1 O5 C51 60.1(9) . . . . ?
O5 Ti1 O6 C61 6.6(2) . . . . ?
O1 Ti1 O6 C61 108.6(2) . . . . ?
O10 Ti1 O6 C61 -168.5(2) . . . . ?
O2 Ti1 O6 C61 -91.1(2) . . . . ?
O4 Ti1 O6 C61 -136.1(3) . . . . ?
Ti2 Ti1 O6 C61 -129.3(2) . . . . ?
Tm1 Ti1 O6 C61 155.20(19) . . . . ?
O3 Ti2 O7 C71 -118.9(6) . . . . ?
O8 Ti2 O7 C71 140.7(6) . . . . ?
O2 Ti2 O7 C71 39.4(6) . . . . ?
O4 Ti2 O7 C71 -37.8(6) . . . . ?
Ti1 Ti2 O7 C71 7.9(6) . . . . ?
Tm1 Ti2 O7 C71 -83.1(6) . . . . ?
Tm1 Ti2 O7 C71 149.7(5) 3_666 . . . ?
Ti1 O1 C11 C12 71.9(3) . . . . ?
Tm1 O1 C11 C12 -152.62(19) . . . . ?
Ti2 O2 C21 C22 157.9(3) . . . . ?
Ti1 O2 C21 C22 -67.3(5) . . . . ?
Ti2 O2 C21A C22A -156.3(4) . . . . ?
Ti1 O2 C21A C22A 60.8(10) . . . . ?
Ti2 O3 C31 C32 103.8(2) . . . . ?
Tm1 O3 C31 C32 -96.0(3) . . . . ?
Ti2 O4 C41 C42 -67.8(3) . . . . ?
Ti1 O4 C41 C42 -179.71(16) . . . . ?
Tm1 O4 C41 C42 61.3(3) . . . . ?
Ti1 O5 C51 C52 165.4(7) . . . . ?
Ti1 O6 C61 C62 -132.6(2) . . . . ?
Ti2 O7 C71 C72 -125.9(5) . . . . ?
Ti2 O8 C81 C82 79.3(3) . . . . ?
Tm1 O8 C81 C82 -120.6(2) 3_666 . . . ?
Tm1 O9 C91 C92 110.9(4) . . . . ?
Tm1 O9 C91A C92A -125.0(11) . . . . ?
